data_1569742
loop_
_publ_author_name
'Johnson, Catherine Ellen'
'Schwarz, Jesper'
'Deegbey, Mawuli'
'Prakash, Om'
'Sharma, Kumkum'
'Huang, Ping'
'Ericsson, Tore'
'H&#xe4;ggstr&#xf6;m, Lennart'
'Bendix, Jesper'
'Gupta, Arvind Kumar'
'Jakubikova, Elena'
'W&#xe4;rnmark, Kenneth'
'Lomoth, Reiner'

_publ_section_title
;
 Ferrous and ferric complexes with cyclometalating N-heterocyclic carbene
 ligands: a case of dual emission revisited.
;
_journal_issue 37
_journal_name_full 'Chemical science'
_journal_page_first 10129
_journal_page_last 10139
_journal_paper_doi 10.1039/d3sc02806b
_journal_volume 14
_journal_year 2023
_chemical_formula_moiety 'C28 H26 Fe N8, F6 P'
_chemical_formula_sum 'C28 H26 F6 Fe N8 P'
_chemical_formula_weight 675.39
_chemical_name_systematic FeIIICAB-2CM-150K
_space_group_crystal_system monoclinic
_space_group_IT_number 14
_space_group_name_Hall '-P 2ybc'
_space_group_name_H-M_alt 'P 1 21/c 1'
_atom_sites_solution_hydrogens geom
_atom_sites_solution_primary dual
_audit_creation_date 2023-04-27
_audit_creation_method
;
Olex2 1.5
(compiled 2023.03.06 svn.rbb2c1857 for OlexSys, GUI svn.r6748)
;
_audit_update_record
;
2023-04-27 deposited with the CCDC.	2023-08-29 downloaded from the CCDC.
;
_cell_angle_alpha 90
_cell_angle_beta 102.186(2)
_cell_angle_gamma 90
_cell_formula_units_Z 12
_cell_length_a 23.1820(6)
_cell_length_b 19.7134(3)
_cell_length_c 20.7973(4)
_cell_measurement_reflns_used 16790
_cell_measurement_temperature 150
_cell_measurement_theta_max 23.5330
_cell_measurement_theta_min 3.5640
_cell_volume 9290.1(3)
_computing_cell_refinement 'CrysAlisPro 1.171.40.45a (Rigaku OD, 2019)'
_computing_data_collection 'CrysAlisPro 1.171.40.45a (Rigaku OD, 2019)'
_computing_data_reduction 'CrysAlisPro 1.171.40.45a (Rigaku OD, 2019)'
_computing_molecular_graphics 'Olex2 1.5 (Dolomanov et al., 2009)'
_computing_publication_material 'Olex2 1.5 (Dolomanov et al., 2009)'
_computing_structure_refinement 'SHELXL 2018/3 (Sheldrick, 2015)'
_computing_structure_solution 'SHELXT 2014/4 (Sheldrick, 2014)'
_diffrn_ambient_temperature 150
_diffrn_measured_fraction_theta_full 0.997
_diffrn_measured_fraction_theta_max 0.874
_diffrn_measurement_device_type 'Agilent Enhance'
_diffrn_radiation_type MoK\a
_diffrn_radiation_wavelength 0.71073
_diffrn_reflns_av_R_equivalents 0.1003
_diffrn_reflns_av_unetI/netI 0.1082
_diffrn_reflns_Laue_measured_fraction_full 0.997
_diffrn_reflns_Laue_measured_fraction_max 0.874
_diffrn_reflns_limit_h_max 30
_diffrn_reflns_limit_h_min -29
_diffrn_reflns_limit_k_max 26
_diffrn_reflns_limit_k_min -26
_diffrn_reflns_limit_l_max 27
_diffrn_reflns_limit_l_min -28
_diffrn_reflns_number 148479
_diffrn_reflns_point_group_measured_fraction_full 0.997
_diffrn_reflns_point_group_measured_fraction_max 0.874
_diffrn_reflns_theta_full 25.242
_diffrn_reflns_theta_max 29.562
_diffrn_reflns_theta_min 3.325
_exptl_absorpt_coefficient_mu 0.608
_exptl_absorpt_correction_T_max 1.00000
_exptl_absorpt_correction_T_min 0.90245
_exptl_absorpt_correction_type multi-scan
_exptl_absorpt_process_details SADABS
_exptl_crystal_colour 'metallic bluish violet'
_exptl_crystal_colour_lustre metallic
_exptl_crystal_colour_modifier bluish
_exptl_crystal_colour_primary violet
_exptl_crystal_density_diffrn 1.449
_exptl_crystal_description block
_exptl_crystal_F_000 4140
_exptl_crystal_size_max 0.3
_exptl_crystal_size_mid 0.2
_exptl_crystal_size_min 0.18
_refine_diff_density_max 1.010
_refine_diff_density_min -0.551
_refine_diff_density_rms 0.073
_refine_ls_extinction_method none
_refine_ls_goodness_of_fit_ref 0.992
_refine_ls_hydrogen_treatment constr
_refine_ls_matrix_type full
_refine_ls_number_parameters 1201
_refine_ls_number_reflns 22767
_refine_ls_number_restraints 0
_refine_ls_restrained_S_all 0.992
_refine_ls_R_factor_all 0.1172
_refine_ls_R_factor_gt 0.0590
_refine_ls_shift/su_max 0.001
_refine_ls_shift/su_mean 0.000
_refine_ls_structure_factor_coef Fsqd
_refine_ls_weighting_details 'w=1/[\s^2^(Fo^2^)+(0.0706P)^2^] where P=(Fo^2^+2Fc^2^)/3'
_refine_ls_weighting_scheme calc
_refine_ls_wR_factor_gt 0.1392
_refine_ls_wR_factor_ref 0.1645
_reflns_Friedel_coverage 0.000
_reflns_number_gt 11895
_reflns_number_total 22767
_reflns_threshold_expression 'I > 2\s(I)'
_cod_data_source_file d3sc02806b2.cif
_cod_data_source_block FeIIICAB-2CM_150
_cod_depositor_comments 'Adding full bibliography for 1569741--1569742.cif.'
_cod_database_code 1569742
_shelx_shelxl_version_number 2018/3
_shelx_space_group_comment
;
The symmetry employed for this shelxl refinement is uniquely defined
by the following loop, which should always be used as a source of
symmetry information in preference to the above space-group names.
They are only intended as comments.
;
_olex2_refinement_description
;
1. Fixed Uiso
 At 1.2 times of:
  All C(H) groups
 At 1.5 times of:
  All C(H,H,H) groups
2.a Aromatic/amide H refined with riding coordinates:
 C3(H3), C03G(H03G), C4(H4), C5(H5), C8(H8), C9(H9), C12(H12), C13(H13),
 C17(H17), C18(H18), C21(H21), C22(H22), C23(H23), C26(H26), C27(H27), C31(H31),
  C32(H32), C33(H33), C35(H35), C36(H36), C39(H39), C40(H40), C45(H45),
 C46(H46), C47(H47), C50(H50), C51(H51), C55(H55), C56(H56), C59(H59), C60(H60),
  C61(H61), C63(H63), C64(H64), C67(H67), C68(H68), C73(H73), C75(H75),
 C76(H76), C77(H77), C81(H81), C82(H82)
2.b Idealised Me refined as rotating group:
 C10(H10A,H10B,H10C), C14(H14A,H14B,H14C), C16(H16A,H16B,H16C), C28(H28A,H28B,
 H28C), C38(H38A,H38B,H38C), C42(H42A,H42B,H42C), C52(H52A,H52B,H52C), C54(H54A,
 H54B,H54C), C65(H65A,H65B,H65C), C70(H70A,H70B,H70C), C72(H72A,H72B,H72C),
 C80(H80A,H80B,H80C)
;
_smtbx_masks_void_probe_radius 0.6
_smtbx_masks_void_truncation_radius 1.2
_olex2_submission_special_instructions 'No special instructions were received'

loop_
_space_group_symop_operation_xyz
'x, y, z'
'-x, y+1/2, -z+1/2'
'-x, -y, -z'
'x, -y-1/2, z-1/2'

loop_
_atom_site_label
_atom_site_type_symbol
_atom_site_fract_x
_atom_site_fract_y
_atom_site_fract_z
_atom_site_U_iso_or_equiv
_atom_site_adp_type
_atom_site_occupancy
_atom_site_site_symmetry_order
_atom_site_calc_flag
_atom_site_refinement_flags_posn
_atom_site_refinement_flags_adp
_atom_site_refinement_flags_occupancy
_atom_site_disorder_assembly
_atom_site_disorder_group
Fe1 Fe 0.56011(2) 0.52413(2) 0.19841(2) 0.02754(12) Uani 1 1 d . . . . .
Fe2 Fe 0.78147(2) 0.61446(2) 0.58252(2) 0.03073(13) Uani 1 1 d . . . . .
Fe3 Fe 0.91129(2) 0.19967(2) 0.46716(2) 0.03226(13) Uani 1 1 d . . . . .
P1 P 0.90583(5) 0.51880(4) 0.28082(5) 0.0418(3) Uani 1 1 d . . . . .
P2 P 0.27223(5) 0.36407(5) 0.05339(5) 0.0433(3) Uani 1 1 d . . . . .
P3 P 0.59739(5) 0.32157(4) 0.52713(4) 0.0416(3) Uani 1 1 d . . . . .
F1 F 0.86028(14) 0.46082(15) 0.28039(16) 0.1192(13) Uani 1 1 d . . . . .
F2 F 0.87212(15) 0.56945(17) 0.31618(12) 0.1157(13) Uani 1 1 d . . . . .
F3 F 0.86932(10) 0.54484(11) 0.21189(10) 0.0591(6) Uani 1 1 d . . . . .
F4 F 0.95406(12) 0.57540(12) 0.27893(14) 0.0908(10) Uani 1 1 d . . . . .
F5 F 0.94252(13) 0.47007(13) 0.24422(14) 0.0969(10) Uani 1 1 d . . . . .
F6 F 0.94351(11) 0.49280(11) 0.34959(11) 0.0698(7) Uani 1 1 d . . . . .
F7 F 0.33598(10) 0.35749(10) 0.03556(11) 0.0539(6) Uani 1 1 d . . . . .
F8 F 0.24330(12) 0.38396(12) -0.02044(11) 0.0751(8) Uani 1 1 d . . . . .
F9 F 0.25953(10) 0.28651(10) 0.03692(12) 0.0625(7) Uani 1 1 d . . . . .
F10 F 0.20931(10) 0.37201(12) 0.07323(12) 0.0690(7) Uani 1 1 d . . . . .
F11 F 0.30148(11) 0.34490(11) 0.12820(10) 0.0600(6) Uani 1 1 d . . . . .
F12 F 0.28510(11) 0.44268(10) 0.07081(12) 0.0659(7) Uani 1 1 d . . . . .
F13 F 0.61630(15) 0.24730(11) 0.51438(15) 0.1057(11) Uani 1 1 d . . . . .
F14 F 0.64952(11) 0.35455(13) 0.49963(11) 0.0719(7) Uani 1 1 d . . . . .
F15 F 0.63722(14) 0.32014(12) 0.59780(11) 0.0951(11) Uani 1 1 d . . . . .
F16 F 0.57559(13) 0.39584(11) 0.53804(14) 0.0847(9) Uani 1 1 d . . . . .
F17 F 0.54506(15) 0.29028(15) 0.55523(12) 0.1034(11) Uani 1 1 d . . . . .
F18 F 0.55620(12) 0.32171(12) 0.45588(11) 0.0745(8) Uani 1 1 d . . . . .
N1 N 0.68532(13) 0.54706(14) 0.21683(14) 0.0402(7) Uani 1 1 d . . . . .
N2 N 0.65260(15) 0.64381(13) 0.23949(15) 0.0448(8) Uani 1 1 d . . . . .
N3 N 0.54413(14) 0.38325(12) 0.16314(12) 0.0325(7) Uani 1 1 d . . . . .
N4 N 0.45845(13) 0.41905(13) 0.17116(13) 0.0348(7) Uani 1 1 d . . . . .
N5 N 0.56024(13) 0.56012(13) 0.05036(12) 0.0343(7) Uani 1 1 d . . . . .
N6 N 0.50614(14) 0.62018(13) 0.09977(13) 0.0370(7) Uani 1 1 d . . . . .
N7 N 0.51534(13) 0.55735(13) 0.31308(13) 0.0370(7) Uani 1 1 d . . . . .
N8 N 0.56545(14) 0.46632(13) 0.33927(13) 0.0381(7) Uani 1 1 d . . . . .
N9 N 0.76095(14) 0.60038(13) 0.71387(13) 0.0377(7) Uani 1 1 d . . . . .
N10 N 0.72617(18) 0.51013(16) 0.66474(16) 0.0675(11) Uani 1 1 d . . . . .
N11 N 0.85553(12) 0.73297(13) 0.58869(14) 0.0352(7) Uani 1 1 d . . . . .
N12 N 0.84563(13) 0.69900(14) 0.48921(14) 0.0397(7) Uani 1 1 d . . . . .
N13 N 0.67927(14) 0.62943(14) 0.47677(14) 0.0427(8) Uani 1 1 d . . . . .
N14 N 0.66909(14) 0.70830(13) 0.54446(14) 0.0417(7) Uani 1 1 d . . . . .
N15 N 0.84573(13) 0.50267(13) 0.54342(13) 0.0377(7) Uani 1 1 d . . . . .
N16 N 0.89387(13) 0.52727(13) 0.64057(13) 0.0348(7) Uani 1 1 d . . . . .
N17 N 0.98204(13) 0.30883(12) 0.53513(13) 0.0343(7) Uani 1 1 d . . . . .
N18 N 0.98086(13) 0.32886(12) 0.43415(13) 0.0363(7) Uani 1 1 d . . . . .
N19 N 0.87554(14) 0.12190(13) 0.56884(14) 0.0398(7) Uani 1 1 d . . . . .
N20 N 0.83801(14) 0.06923(14) 0.47996(15) 0.0452(8) Uani 1 1 d . . . . .
N21 N 0.81216(15) 0.24496(15) 0.36886(15) 0.0473(8) Uani 1 1 d . . . . .
N22 N 0.79522(15) 0.28471(15) 0.45943(17) 0.0524(9) Uani 1 1 d . . . . .
N23 N 0.97805(15) 0.11451(13) 0.39678(17) 0.0464(8) Uani 1 1 d . . . . .
N24 N 1.02278(15) 0.10417(14) 0.49781(17) 0.0476(8) Uani 1 1 d . . . . .
C1 C 0.62061(15) 0.45866(15) 0.18918(15) 0.0301(8) Uani 1 1 d . . . . .
C2 C 0.67913(16) 0.47718(17) 0.19920(16) 0.0372(8) Uani 1 1 d . . . . .
C3 C 0.72323(18) 0.4321(2) 0.19130(19) 0.0536(11) Uani 1 1 d . . . . .
H3 H 0.763342 0.445791 0.197868 0.064 Uiso 1 1 calc R U . . .
C03G C 0.7478(2) 0.3036(2) 0.4102(3) 0.0702(14) Uani 1 1 d . . . . .
H03G H 0.714342 0.329014 0.415433 0.084 Uiso 1 1 calc R U . . .
C4 C 0.7058(2) 0.3658(2) 0.1733(2) 0.0615(12) Uani 1 1 d . . . . .
H4 H 0.735211 0.333625 0.168712 0.074 Uiso 1 1 calc R U . . .
C5 C 0.6473(2) 0.34480(19) 0.16173(18) 0.0490(10) Uani 1 1 d . . . . .
H5 H 0.636399 0.299689 0.148369 0.059 Uiso 1 1 calc R U . . .
C6 C 0.60576(17) 0.39212(16) 0.17045(15) 0.0346(8) Uani 1 1 d . . . . .
C7 C 0.51340(15) 0.44052(15) 0.17507(14) 0.0286(7) Uani 1 1 d . . . . .
C8 C 0.50672(19) 0.32726(16) 0.15333(16) 0.0424(10) Uani 1 1 d . . . . .
H8 H 0.517065 0.282095 0.144519 0.051 Uiso 1 1 calc R U . . .
C9 C 0.45338(19) 0.34934(17) 0.15870(17) 0.0448(10) Uani 1 1 d . . . . .
H9 H 0.418646 0.322730 0.154790 0.054 Uiso 1 1 calc R U . . .
C10 C 0.40949(17) 0.46092(18) 0.1822(2) 0.0527(10) Uani 1 1 d . . . . .
H10A H 0.407875 0.459480 0.228917 0.079 Uiso 1 1 calc R U . . .
H10B H 0.372376 0.443535 0.155782 0.079 Uiso 1 1 calc R U . . .
H10C H 0.415367 0.507835 0.169413 0.079 Uiso 1 1 calc R U . . .
C11 C 0.63401(16) 0.57992(16) 0.22216(16) 0.0359(8) Uani 1 1 d . . . . .
C12 C 0.73281(19) 0.5903(2) 0.2306(2) 0.0571(11) Uani 1 1 d . . . . .
H12 H 0.772691 0.579341 0.230456 0.069 Uiso 1 1 calc R U . . .
C13 C 0.7125(2) 0.6499(2) 0.2440(2) 0.0598(12) Uani 1 1 d . . . . .
H13 H 0.735124 0.690003 0.254960 0.072 Uiso 1 1 calc R U . . .
C14 C 0.61503(19) 0.69979(17) 0.2531(2) 0.0556(11) Uani 1 1 d . . . . .
H14A H 0.589603 0.715060 0.211861 0.083 Uiso 1 1 calc R U . . .
H14B H 0.639915 0.737520 0.273327 0.083 Uiso 1 1 calc R U . . .
H14C H 0.590520 0.684117 0.283210 0.083 Uiso 1 1 calc R U . . .
C15 C 0.54372(15) 0.56531(15) 0.10897(15) 0.0310(8) Uani 1 1 d . . . . .
C16 C 0.60068(19) 0.50960(18) 0.03338(18) 0.0496(10) Uani 1 1 d . . . . .
H16A H 0.640538 0.528750 0.040522 0.074 Uiso 1 1 calc R U . . .
H16B H 0.587658 0.496769 -0.012942 0.074 Uiso 1 1 calc R U . . .
H16C H 0.600960 0.469407 0.061169 0.074 Uiso 1 1 calc R U . . .
C17 C 0.53444(18) 0.61038(17) 0.00702(17) 0.0445(10) Uani 1 1 d . . . . .
H17 H 0.539967 0.616879 -0.036543 0.053 Uiso 1 1 calc R U . . .
C18 C 0.50058(18) 0.64783(18) 0.03737(17) 0.0464(10) Uani 1 1 d . . . . .
H18 H 0.477288 0.685842 0.019877 0.056 Uiso 1 1 calc R U . . .
C19 C 0.50444(16) 0.59553(15) 0.20710(16) 0.0327(8) Uani 1 1 d . . . . .
C20 C 0.48312(16) 0.63901(16) 0.15555(16) 0.0368(8) Uani 1 1 d . . . . .
C21 C 0.44585(19) 0.69242(17) 0.16148(19) 0.0531(11) Uani 1 1 d . . . . .
H21 H 0.431614 0.722068 0.125630 0.064 Uiso 1 1 calc R U . . .
C22 C 0.4300(2) 0.70108(19) 0.2217(2) 0.0601(12) Uani 1 1 d . . . . .
H22 H 0.404316 0.737397 0.226466 0.072 Uiso 1 1 calc R U . . .
C23 C 0.45009(19) 0.65904(18) 0.27515(18) 0.0518(11) Uani 1 1 d . . . . .
H23 H 0.438604 0.665728 0.315916 0.062 Uiso 1 1 calc R U . . .
C24 C 0.48788(17) 0.60654(15) 0.26633(16) 0.0368(9) Uani 1 1 d . . . . .
C25 C 0.54963(15) 0.51107(15) 0.28935(15) 0.0316(8) Uani 1 1 d . . . . .
C26 C 0.5428(2) 0.48590(19) 0.39263(17) 0.0547(12) Uani 1 1 d . . . . .
H26 H 0.548596 0.463032 0.433702 0.066 Uiso 1 1 calc R U . . .
C27 C 0.5110(2) 0.54289(19) 0.37664(17) 0.0526(11) Uani 1 1 d . . . . .
H27 H 0.490002 0.567779 0.403462 0.063 Uiso 1 1 calc R U . . .
C28 C 0.59828(18) 0.40432(17) 0.33679(17) 0.0453(10) Uani 1 1 d . . . . .
H28A H 0.570768 0.367004 0.321919 0.068 Uiso 1 1 calc R U . . .
H28B H 0.621637 0.394018 0.380725 0.068 Uiso 1 1 calc R U . . .
H28C H 0.624676 0.409944 0.306059 0.068 Uiso 1 1 calc R U . . .
C29 C 0.75923(16) 0.55894(16) 0.50338(16) 0.0354(8) Uani 1 1 d . . . . .
C30 C 0.79678(17) 0.50938(17) 0.48957(16) 0.0394(9) Uani 1 1 d . . . . .
C31 C 0.7873(2) 0.47562(18) 0.42971(18) 0.0508(11) Uani 1 1 d . . . . .
H31 H 0.813901 0.442016 0.420751 0.061 Uiso 1 1 calc R U . . .
C32 C 0.7371(2) 0.4933(2) 0.38352(19) 0.0569(12) Uani 1 1 d . . . . .
H32 H 0.729180 0.470230 0.342483 0.068 Uiso 1 1 calc R U . . .
C33 C 0.6978(2) 0.54295(18) 0.39436(18) 0.0538(11) Uani 1 1 d . . . . .
H33 H 0.664076 0.554868 0.361762 0.065 Uiso 1 1 calc R U . . .
C34 C 0.71054(17) 0.57421(17) 0.45543(17) 0.0390(9) Uani 1 1 d . . . . .
C35 C 0.6277(2) 0.6638(2) 0.4486(2) 0.0586(12) Uani 1 1 d . . . . .
H35 H 0.601813 0.654333 0.407707 0.070 Uiso 1 1 calc R U . . .
C36 C 0.62226(19) 0.71267(19) 0.4912(2) 0.0572(12) Uani 1 1 d . . . . .
H36 H 0.591317 0.745122 0.485793 0.069 Uiso 1 1 calc R U . . .
C37 C 0.70552(16) 0.65739(15) 0.53694(16) 0.0361(8) Uani 1 1 d . . . . .
C38 C 0.67961(19) 0.75615(17) 0.59952(18) 0.0498(10) Uani 1 1 d . . . . .
H38A H 0.643962 0.783200 0.598507 0.075 Uiso 1 1 calc R U . . .
H38B H 0.712407 0.786254 0.595862 0.075 Uiso 1 1 calc R U . . .
H38C H 0.689507 0.731033 0.641060 0.075 Uiso 1 1 calc R U . . .
C39 C 0.89163(18) 0.45760(18) 0.55727(19) 0.0463(10) Uani 1 1 d . . . . .
H39 H 0.900456 0.422590 0.529465 0.056 Uiso 1 1 calc R U . . .
C40 C 0.92147(18) 0.47277(18) 0.6177(2) 0.0475(10) Uani 1 1 d . . . . .
H40 H 0.955716 0.450103 0.640997 0.057 Uiso 1 1 calc R U . . .
C41 C 0.84573(16) 0.54703(15) 0.59434(16) 0.0333(8) Uani 1 1 d . . . . .
C42 C 0.91173(17) 0.55728(18) 0.70582(17) 0.0449(9) Uani 1 1 d . . . . .
H42A H 0.953406 0.547100 0.723694 0.067 Uiso 1 1 calc R U . . .
H42B H 0.887604 0.538381 0.734909 0.067 Uiso 1 1 calc R U . . .
H42C H 0.906172 0.606549 0.702716 0.067 Uiso 1 1 calc R U . . .
C43 C 0.80830(15) 0.67416(14) 0.65756(15) 0.0286(7) Uani 1 1 d . . . . .
C44 C 0.84479(15) 0.72891(15) 0.65369(16) 0.0335(8) Uani 1 1 d . . . . .
C45 C 0.86675(16) 0.77017(17) 0.70678(19) 0.0440(9) Uani 1 1 d . . . . .
H45 H 0.891123 0.807994 0.702738 0.053 Uiso 1 1 calc R U . . .
C46 C 0.85201(18) 0.75449(18) 0.76603(19) 0.0511(10) Uani 1 1 d . . . . .
H46 H 0.867088 0.782156 0.803184 0.061 Uiso 1 1 calc R U . . .
C47 C 0.81604(17) 0.69990(17) 0.77355(17) 0.0429(9) Uani 1 1 d . . . . .
H47 H 0.806719 0.689904 0.814871 0.052 Uiso 1 1 calc R U . . .
C48 C 0.79420(16) 0.66049(15) 0.71833(15) 0.0334(8) Uani 1 1 d . . . . .
C49 C 0.75131(17) 0.56953(16) 0.65291(17) 0.0408(9) Uani 1 1 d . . . . .
C50 C 0.7423(2) 0.56139(19) 0.76039(19) 0.0602(12) Uani 1 1 d . . . . .
H50 H 0.743884 0.572716 0.805133 0.072 Uiso 1 1 calc R U . . .
C51 C 0.7214(3) 0.5042(2) 0.7295(2) 0.0847(18) Uani 1 1 d . . . . .
H51 H 0.706020 0.466362 0.748624 0.102 Uiso 1 1 calc R U . . .
C52 C 0.7110(3) 0.4561(2) 0.6146(2) 0.117(3) Uani 1 1 d . . . . .
H52A H 0.738703 0.457479 0.584976 0.176 Uiso 1 1 calc R U . . .
H52B H 0.670753 0.463316 0.589219 0.176 Uiso 1 1 calc R U . . .
H52C H 0.713418 0.411828 0.636383 0.176 Uiso 1 1 calc R U . . .
C53 C 0.82889(15) 0.68336(15) 0.54600(16) 0.0329(8) Uani 1 1 d . . . . .
C54 C 0.82592(19) 0.66560(19) 0.42561(18) 0.0542(11) Uani 1 1 d . . . . .
H54A H 0.784952 0.678401 0.406983 0.081 Uiso 1 1 calc R U . . .
H54B H 0.828493 0.616297 0.431557 0.081 Uiso 1 1 calc R U . . .
H54C H 0.851107 0.679713 0.395638 0.081 Uiso 1 1 calc R U . . .
C55 C 0.88131(17) 0.75554(17) 0.4976(2) 0.0480(10) Uani 1 1 d . . . . .
H55 H 0.898408 0.776040 0.464689 0.058 Uiso 1 1 calc R U . . .
C56 C 0.88779(17) 0.77655(18) 0.5592(2) 0.0471(10) Uani 1 1 d . . . . .
H56 H 0.910297 0.814260 0.578960 0.056 Uiso 1 1 calc R U . . .
C57 C 0.92973(16) 0.21770(16) 0.56138(16) 0.0362(8) Uani 1 1 d . . . . .
C58 C 0.91084(18) 0.17451(16) 0.60517(17) 0.0410(9) Uani 1 1 d . . . . .
C59 C 0.9264(2) 0.18315(18) 0.67265(18) 0.0590(12) Uani 1 1 d . . . . .
H59 H 0.912668 0.153388 0.702046 0.071 Uiso 1 1 calc R U . . .
C60 C 0.9634(2) 0.23775(19) 0.69531(18) 0.0670(14) Uani 1 1 d . . . . .
H60 H 0.975128 0.244514 0.741452 0.080 Uiso 1 1 calc R U . . .
C61 C 0.9838(2) 0.28254(18) 0.65409(17) 0.0533(11) Uani 1 1 d . . . . .
H61 H 1.008751 0.319457 0.671046 0.064 Uiso 1 1 calc R U . . .
C62 C 0.96652(17) 0.27145(15) 0.58746(16) 0.0357(8) Uani 1 1 d . . . . .
C63 C 1.01503(16) 0.36699(15) 0.53375(18) 0.0391(9) Uani 1 1 d . . . . .
H63 H 1.034300 0.392859 0.570605 0.047 Uiso 1 1 calc R U . . .
C64 C 1.01458(16) 0.37977(15) 0.47070(18) 0.0403(9) Uani 1 1 d . . . . .
H64 H 1.033544 0.416438 0.453927 0.048 Uiso 1 1 calc R U . . .
C65 C 0.9716(2) 0.32411(18) 0.36262(17) 0.0551(12) Uani 1 1 d . . . . .
H65A H 1.008566 0.310805 0.350370 0.083 Uiso 1 1 calc R U . . .
H65B H 0.958838 0.368267 0.343020 0.083 Uiso 1 1 calc R U . . .
H65C H 0.941170 0.290079 0.346476 0.083 Uiso 1 1 calc R U . . .
C66 C 0.96007(16) 0.28407(15) 0.47264(16) 0.0328(8) Uani 1 1 d . . . . .
C67 C 0.84610(17) 0.06695(17) 0.5876(2) 0.0469(10) Uani 1 1 d . . . . .
H67 H 0.843272 0.055008 0.631058 0.056 Uiso 1 1 calc R U . . .
C68 C 0.82259(19) 0.03424(19) 0.5327(2) 0.0536(11) Uani 1 1 d . . . . .
H68 H 0.799394 -0.005826 0.529546 0.064 Uiso 1 1 calc R U . . .
C69 C 0.87095(16) 0.12419(16) 0.50195(17) 0.0360(8) Uani 1 1 d . . . . .
C70 C 0.8233(2) 0.0458(2) 0.4124(2) 0.0708(14) Uani 1 1 d . . . . .
H70A H 0.796037 0.077980 0.385776 0.106 Uiso 1 1 calc R U . . .
H70B H 0.804626 0.001100 0.410667 0.106 Uiso 1 1 calc R U . . .
H70C H 0.859395 0.042610 0.395056 0.106 Uiso 1 1 calc R U . . .
C71 C 0.83516(17) 0.24821(16) 0.43501(17) 0.0386(9) Uani 1 1 d . . . . .
C72 C 0.7983(2) 0.3007(2) 0.5283(2) 0.0614(12) Uani 1 1 d . . . . .
H72A H 0.770393 0.272165 0.545404 0.092 Uiso 1 1 calc R U . . .
H72B H 0.788291 0.348591 0.532499 0.092 Uiso 1 1 calc R U . . .
H72C H 0.838433 0.292248 0.553473 0.092 Uiso 1 1 calc R U . . .
C73 C 0.7584(2) 0.2787(2) 0.3531(3) 0.0668(13) Uani 1 1 d . . . . .
H73 H 0.733908 0.283446 0.310509 0.080 Uiso 1 1 calc R U . . .
C74 C 0.8449(2) 0.20518(19) 0.33213(19) 0.0505(10) Uani 1 1 d . . . . .
C75 C 0.8277(3) 0.1881(2) 0.2644(2) 0.0788(16) Uani 1 1 d . . . . .
H75 H 0.792020 0.203810 0.237125 0.095 Uiso 1 1 calc R U . . .
C76 C 0.8677(3) 0.1462(3) 0.2411(2) 0.0866(18) Uani 1 1 d . . . . .
H76 H 0.859322 0.134543 0.195793 0.104 Uiso 1 1 calc R U . . .
C77 C 0.9185(3) 0.1210(2) 0.2805(2) 0.0714(15) Uani 1 1 d . . . . .
H77 H 0.944425 0.092738 0.262701 0.086 Uiso 1 1 calc R U . . .
C78 C 0.93104(19) 0.13780(18) 0.34684(19) 0.0460(10) Uani 1 1 d . . . . .
C79 C 0.89475(18) 0.18065(16) 0.37319(17) 0.0413(9) Uani 1 1 d . . . . .
C80 C 1.0407(2) 0.10816(19) 0.5688(2) 0.0589(12) Uani 1 1 d . . . . .
H80A H 1.083855 0.105976 0.581737 0.088 Uiso 1 1 calc R U . . .
H80B H 1.023528 0.070153 0.588704 0.088 Uiso 1 1 calc R U . . .
H80C H 1.026914 0.151038 0.584080 0.088 Uiso 1 1 calc R U . . .
C81 C 1.0510(2) 0.06210(19) 0.4598(3) 0.0665(14) Uani 1 1 d . . . . .
H81 H 1.084118 0.033852 0.475694 0.080 Uiso 1 1 calc R U . . .
C82 C 1.0228(2) 0.06888(19) 0.3970(3) 0.0649(13) Uani 1 1 d . . . . .
H82 H 1.031991 0.046563 0.359889 0.078 Uiso 1 1 calc R U . . .
C83 C 0.97673(16) 0.13696(15) 0.45888(18) 0.0370(9) Uani 1 1 d . . . . .

loop_
_atom_site_aniso_label
_atom_site_aniso_U_11
_atom_site_aniso_U_22
_atom_site_aniso_U_33
_atom_site_aniso_U_23
_atom_site_aniso_U_13
_atom_site_aniso_U_12
Fe1 0.0289(3) 0.0263(2) 0.0271(2) 0.00066(18) 0.0054(2) 0.0010(2)
Fe2 0.0348(3) 0.0277(2) 0.0287(3) -0.00099(19) 0.0043(2) -0.0054(2)
Fe3 0.0384(3) 0.0279(2) 0.0333(3) -0.00242(19) 0.0139(2) -0.0014(2)
P1 0.0366(6) 0.0357(5) 0.0481(6) -0.0081(4) -0.0021(5) 0.0025(4)
P2 0.0394(7) 0.0418(5) 0.0487(6) -0.0113(4) 0.0090(5) -0.0018(5)
P3 0.0639(8) 0.0312(5) 0.0319(5) -0.0004(4) 0.0151(5) -0.0084(5)
F1 0.078(2) 0.117(2) 0.141(3) 0.046(2) -0.028(2) -0.0595(19)
F2 0.126(3) 0.160(3) 0.0543(16) -0.0294(17) 0.0022(17) 0.090(2)
F3 0.0592(17) 0.0671(14) 0.0442(13) -0.0076(10) -0.0046(12) 0.0156(12)
F4 0.075(2) 0.0659(16) 0.111(2) 0.0276(15) -0.0265(17) -0.0287(14)
F5 0.089(2) 0.096(2) 0.100(2) -0.0260(16) 0.0068(18) 0.0524(17)
F6 0.0690(19) 0.0645(14) 0.0621(15) 0.0156(12) -0.0174(13) -0.0046(13)
F7 0.0497(15) 0.0479(12) 0.0693(15) -0.0041(11) 0.0240(12) -0.0016(11)
F8 0.081(2) 0.0848(17) 0.0533(15) -0.0026(12) -0.0001(14) 0.0190(15)
F9 0.0591(17) 0.0419(12) 0.0890(18) -0.0216(11) 0.0215(14) -0.0135(11)
F10 0.0427(16) 0.0815(16) 0.0863(18) -0.0357(13) 0.0218(13) -0.0042(12)
F11 0.0647(18) 0.0651(14) 0.0497(14) -0.0028(11) 0.0109(12) -0.0005(12)
F12 0.0607(17) 0.0418(12) 0.0903(18) -0.0133(12) 0.0051(14) 0.0021(11)
F13 0.142(3) 0.0454(15) 0.109(2) -0.0291(14) -0.019(2) 0.0178(16)
F14 0.0601(18) 0.1051(19) 0.0563(15) 0.0032(13) 0.0252(13) -0.0150(15)
F15 0.151(3) 0.0685(16) 0.0461(14) 0.0149(12) -0.0252(16) -0.0554(17)
F16 0.104(2) 0.0536(15) 0.108(2) -0.0103(14) 0.0485(18) 0.0070(14)
F17 0.137(3) 0.124(2) 0.0606(16) -0.0140(15) 0.0471(18) -0.091(2)
F18 0.083(2) 0.0920(18) 0.0429(14) 0.0068(12) 0.0011(13) -0.0163(15)
N1 0.0284(19) 0.0439(17) 0.0475(18) 0.0069(14) 0.0059(15) -0.0036(14)
N2 0.043(2) 0.0319(16) 0.056(2) 0.0050(14) 0.0021(17) -0.0099(14)
N3 0.046(2) 0.0245(14) 0.0250(14) -0.0005(11) 0.0022(13) 0.0017(13)
N4 0.0368(19) 0.0324(15) 0.0341(16) 0.0022(12) 0.0052(14) -0.0050(13)
N5 0.043(2) 0.0349(15) 0.0275(15) 0.0024(12) 0.0121(14) -0.0003(13)
N6 0.048(2) 0.0314(15) 0.0307(16) 0.0055(12) 0.0068(14) 0.0057(13)
N7 0.048(2) 0.0344(15) 0.0298(15) -0.0023(12) 0.0104(14) 0.0065(14)
N8 0.050(2) 0.0378(16) 0.0261(15) 0.0057(12) 0.0076(14) 0.0091(14)
N9 0.049(2) 0.0347(15) 0.0319(16) -0.0015(12) 0.0152(14) -0.0076(14)
N10 0.109(3) 0.051(2) 0.047(2) -0.0103(16) 0.027(2) -0.042(2)
N11 0.0294(18) 0.0301(14) 0.0450(17) 0.0041(12) 0.0058(14) -0.0055(12)
N12 0.0358(19) 0.0397(16) 0.0451(18) 0.0100(13) 0.0115(15) 0.0015(14)
N13 0.043(2) 0.0402(16) 0.0392(17) 0.0012(13) -0.0041(15) -0.0034(15)
N14 0.042(2) 0.0339(16) 0.0479(19) 0.0006(13) 0.0078(16) 0.0027(14)
N15 0.042(2) 0.0344(15) 0.0364(16) -0.0022(13) 0.0065(15) 0.0000(14)
N16 0.0327(18) 0.0368(15) 0.0331(16) 0.0051(12) 0.0032(14) 0.0000(13)
N17 0.0405(19) 0.0305(14) 0.0338(16) -0.0016(12) 0.0127(14) 0.0029(13)
N18 0.048(2) 0.0276(14) 0.0369(16) -0.0051(12) 0.0169(15) -0.0080(13)
N19 0.051(2) 0.0285(15) 0.0452(18) 0.0091(13) 0.0218(16) 0.0073(14)
N20 0.050(2) 0.0364(16) 0.0503(19) 0.0056(14) 0.0134(16) -0.0068(15)
N21 0.045(2) 0.0479(18) 0.046(2) 0.0062(15) 0.0017(17) -0.0038(16)
N22 0.049(2) 0.0381(17) 0.070(2) -0.0026(16) 0.0132(19) 0.0090(16)
N23 0.053(2) 0.0282(15) 0.068(2) -0.0154(15) 0.0357(19) -0.0063(15)
N24 0.045(2) 0.0317(16) 0.070(2) 0.0064(15) 0.0228(19) 0.0016(14)
C1 0.035(2) 0.0317(17) 0.0235(16) 0.0051(13) 0.0052(15) 0.0038(15)
C2 0.033(2) 0.044(2) 0.036(2) 0.0047(15) 0.0109(17) 0.0049(17)
C3 0.032(2) 0.074(3) 0.057(3) 0.003(2) 0.016(2) 0.014(2)
C03G 0.053(3) 0.060(3) 0.092(4) 0.002(3) 0.004(3) 0.021(2)
C4 0.057(3) 0.061(3) 0.069(3) -0.008(2) 0.021(2) 0.034(2)
C5 0.060(3) 0.045(2) 0.043(2) -0.0011(17) 0.013(2) 0.013(2)
C6 0.041(2) 0.0341(18) 0.0283(18) 0.0034(14) 0.0070(17) 0.0095(16)
C7 0.032(2) 0.0319(17) 0.0201(16) 0.0044(13) 0.0005(15) -0.0017(15)
C8 0.069(3) 0.0215(17) 0.0307(19) 0.0014(14) -0.0041(19) -0.0030(18)
C9 0.053(3) 0.034(2) 0.043(2) 0.0055(16) 0.000(2) -0.0137(18)
C10 0.041(3) 0.054(2) 0.065(3) -0.008(2) 0.013(2) -0.009(2)
C11 0.039(2) 0.0323(18) 0.0350(19) 0.0024(14) 0.0043(17) -0.0057(16)
C12 0.030(3) 0.066(3) 0.072(3) 0.012(2) 0.001(2) -0.009(2)
C13 0.046(3) 0.048(2) 0.077(3) 0.012(2) -0.007(2) -0.017(2)
C14 0.056(3) 0.037(2) 0.070(3) -0.0042(19) 0.005(2) -0.0060(19)
C15 0.029(2) 0.0316(17) 0.0303(18) 0.0007(14) 0.0018(15) -0.0028(15)
C16 0.061(3) 0.049(2) 0.045(2) 0.0068(17) 0.026(2) 0.003(2)
C17 0.058(3) 0.046(2) 0.0296(19) 0.0097(16) 0.0090(19) 0.0020(19)
C18 0.059(3) 0.045(2) 0.033(2) 0.0113(16) 0.0049(19) 0.0001(19)
C19 0.036(2) 0.0280(16) 0.0339(18) -0.0044(14) 0.0066(16) 0.0011(15)
C20 0.042(2) 0.0306(17) 0.037(2) 0.0017(15) 0.0069(17) 0.0061(16)
C21 0.074(3) 0.038(2) 0.047(2) 0.0096(17) 0.015(2) 0.025(2)
C22 0.076(3) 0.045(2) 0.059(3) 0.003(2) 0.015(2) 0.030(2)
C23 0.075(3) 0.043(2) 0.043(2) -0.0034(17) 0.026(2) 0.017(2)
C24 0.047(3) 0.0289(17) 0.0345(19) -0.0017(14) 0.0094(17) 0.0028(16)
C25 0.030(2) 0.0315(17) 0.0301(18) -0.0039(14) -0.0006(15) -0.0031(14)
C26 0.085(4) 0.055(2) 0.028(2) 0.0111(17) 0.021(2) 0.020(2)
C27 0.075(3) 0.059(2) 0.028(2) 0.0001(17) 0.019(2) 0.011(2)
C28 0.051(3) 0.046(2) 0.040(2) 0.0134(16) 0.0106(19) 0.0159(18)
C29 0.037(2) 0.0368(18) 0.0322(19) -0.0006(15) 0.0061(17) -0.0043(16)
C30 0.045(3) 0.040(2) 0.0319(19) -0.0034(15) 0.0048(18) -0.0042(17)
C31 0.068(3) 0.043(2) 0.042(2) -0.0121(17) 0.014(2) 0.002(2)
C32 0.070(3) 0.057(2) 0.038(2) -0.0159(19) -0.002(2) -0.010(2)
C33 0.067(3) 0.050(2) 0.035(2) -0.0045(17) -0.010(2) -0.004(2)
C34 0.038(2) 0.0388(19) 0.038(2) -0.0027(16) 0.0040(18) -0.0030(17)
C35 0.052(3) 0.059(3) 0.055(3) 0.007(2) -0.013(2) 0.003(2)
C36 0.048(3) 0.047(2) 0.069(3) 0.004(2) -0.007(2) 0.008(2)
C37 0.041(2) 0.0263(17) 0.040(2) 0.0011(14) 0.0064(18) -0.0054(15)
C38 0.062(3) 0.035(2) 0.054(2) -0.0068(17) 0.017(2) 0.0044(19)
C39 0.051(3) 0.043(2) 0.047(2) -0.0004(17) 0.015(2) 0.0098(19)
C40 0.036(2) 0.050(2) 0.059(3) 0.0102(19) 0.016(2) 0.0128(18)
C41 0.037(2) 0.0311(17) 0.0335(19) 0.0007(14) 0.0107(17) -0.0092(15)
C42 0.035(2) 0.056(2) 0.040(2) 0.0044(17) 0.0005(18) 0.0020(18)
C43 0.027(2) 0.0254(16) 0.0323(18) 0.0005(13) 0.0035(15) 0.0018(14)
C44 0.030(2) 0.0283(17) 0.039(2) -0.0022(14) 0.0004(16) -0.0001(14)
C45 0.033(2) 0.0339(19) 0.064(3) -0.0136(18) 0.008(2) -0.0063(16)
C46 0.048(3) 0.050(2) 0.051(3) -0.0229(19) 0.003(2) -0.003(2)
C47 0.045(3) 0.047(2) 0.036(2) -0.0094(16) 0.0082(18) 0.0080(18)
C48 0.040(2) 0.0312(17) 0.0272(18) -0.0050(13) 0.0037(16) -0.0015(15)
C49 0.050(3) 0.0330(18) 0.040(2) -0.0054(15) 0.0123(18) -0.0130(17)
C50 0.092(4) 0.054(2) 0.044(2) 0.0002(19) 0.033(2) -0.018(2)
C51 0.143(5) 0.063(3) 0.061(3) -0.003(2) 0.050(3) -0.045(3)
C52 0.204(7) 0.079(3) 0.081(4) -0.038(3) 0.058(4) -0.090(4)
C53 0.028(2) 0.0311(17) 0.039(2) 0.0034(14) 0.0034(16) 0.0031(14)
C54 0.062(3) 0.063(2) 0.041(2) 0.0097(19) 0.018(2) 0.002(2)
C55 0.049(3) 0.040(2) 0.061(3) 0.0168(18) 0.024(2) -0.0038(18)
C56 0.039(3) 0.037(2) 0.067(3) 0.0110(19) 0.015(2) -0.0092(17)
C57 0.040(2) 0.0347(18) 0.037(2) 0.0043(15) 0.0137(17) 0.0060(16)
C58 0.054(3) 0.0340(18) 0.038(2) 0.0012(15) 0.0176(19) 0.0032(17)
C59 0.102(4) 0.040(2) 0.040(2) 0.0056(17) 0.028(2) 0.004(2)
C60 0.121(5) 0.049(2) 0.026(2) -0.0025(18) 0.005(2) 0.004(3)
C61 0.085(4) 0.038(2) 0.035(2) -0.0009(16) 0.006(2) -0.005(2)
C62 0.048(2) 0.0272(17) 0.0318(19) -0.0013(14) 0.0083(17) 0.0040(16)
C63 0.040(2) 0.0288(17) 0.049(2) -0.0112(15) 0.0104(18) -0.0045(16)
C64 0.043(2) 0.0250(17) 0.055(2) -0.0048(16) 0.0147(19) -0.0046(16)
C65 0.090(4) 0.042(2) 0.039(2) -0.0023(17) 0.026(2) -0.010(2)
C66 0.038(2) 0.0314(17) 0.0308(18) -0.0016(14) 0.0107(16) 0.0039(15)
C67 0.050(3) 0.038(2) 0.061(3) 0.0149(19) 0.029(2) 0.0039(18)
C68 0.055(3) 0.044(2) 0.068(3) 0.010(2) 0.025(2) -0.010(2)
C69 0.037(2) 0.0314(18) 0.043(2) 0.0027(15) 0.0156(17) 0.0066(15)
C70 0.086(4) 0.064(3) 0.059(3) -0.001(2) 0.008(3) -0.034(3)
C71 0.046(3) 0.0288(17) 0.043(2) -0.0008(15) 0.0139(19) -0.0030(16)
C72 0.055(3) 0.064(3) 0.071(3) -0.016(2) 0.027(2) 0.011(2)
C73 0.052(3) 0.058(3) 0.080(3) 0.017(2) -0.009(3) 0.001(2)
C74 0.052(3) 0.056(2) 0.044(2) -0.0025(19) 0.010(2) -0.012(2)
C75 0.108(5) 0.080(3) 0.056(3) -0.012(2) 0.034(3) -0.030(3)
C76 0.106(5) 0.115(4) 0.040(3) -0.023(3) 0.018(3) -0.040(4)
C77 0.101(4) 0.067(3) 0.061(3) -0.034(2) 0.051(3) -0.034(3)
C78 0.056(3) 0.041(2) 0.049(2) -0.0142(18) 0.029(2) -0.0203(19)
C79 0.052(3) 0.0355(19) 0.039(2) -0.0077(16) 0.015(2) -0.0099(18)
C80 0.055(3) 0.044(2) 0.077(3) 0.015(2) 0.013(2) 0.003(2)
C81 0.061(3) 0.030(2) 0.120(4) 0.001(2) 0.046(3) 0.004(2)
C82 0.073(4) 0.033(2) 0.104(4) -0.021(2) 0.055(3) -0.009(2)
C83 0.040(2) 0.0218(16) 0.052(2) -0.0036(15) 0.0156(19) -0.0096(15)

loop_
_atom_type_symbol
_atom_type_description
_atom_type_scat_dispersion_real
_atom_type_scat_dispersion_imag
_atom_type_scat_source
C C 0.0033 0.0016 'International Tables Vol C Tables 4.2.6.8 and 6.1.1.4'
H H 0.0000 0.0000 'International Tables Vol C Tables 4.2.6.8 and 6.1.1.4'
F F 0.0171 0.0103 'International Tables Vol C Tables 4.2.6.8 and 6.1.1.4'
Fe Fe 0.3463 0.8444 'International Tables Vol C Tables 4.2.6.8 and 6.1.1.4'
N N 0.0061 0.0033 'International Tables Vol C Tables 4.2.6.8 and 6.1.1.4'
P P 0.1023 0.0942 'International Tables Vol C Tables 4.2.6.8 and 6.1.1.4'

loop_
_geom_angle_atom_site_label_1
_geom_angle_atom_site_label_2
_geom_angle_atom_site_label_3
_geom_angle
_geom_angle_site_symmetry_1
_geom_angle_site_symmetry_3
_geom_angle_publ_flag
C1 Fe1 C7 77.96(14) . . ?
C1 Fe1 C11 78.01(14) . . ?
C1 Fe1 C15 100.24(13) . . ?
C1 Fe1 C25 104.19(13) . . ?
C7 Fe1 C11 155.84(14) . . ?
C7 Fe1 C15 97.12(12) . . ?
C15 Fe1 C11 89.49(13) . . ?
C19 Fe1 C1 175.17(14) . . ?
C19 Fe1 C7 106.66(14) . . ?
C19 Fe1 C11 97.43(14) . . ?
C19 Fe1 C15 78.00(13) . . ?
C19 Fe1 C25 77.70(13) . . ?
C25 Fe1 C7 87.40(12) . . ?
C25 Fe1 C11 96.14(13) . . ?
C25 Fe1 C15 155.56(14) . . ?
C29 Fe2 C37 77.80(14) . . ?
C29 Fe2 C41 77.61(14) . . ?
C29 Fe2 C49 107.68(14) . . ?
C29 Fe2 C53 97.43(14) . . ?
C41 Fe2 C37 155.38(13) . . ?
C41 Fe2 C53 92.52(13) . . ?
C43 Fe2 C29 174.97(14) . . ?
C43 Fe2 C37 102.94(13) . . ?
C43 Fe2 C41 101.66(13) . . ?
C43 Fe2 C49 77.22(13) . . ?
C43 Fe2 C53 77.61(13) . . ?
C49 Fe2 C37 97.34(15) . . ?
C49 Fe2 C41 88.94(14) . . ?
C49 Fe2 C53 154.56(14) . . ?
C53 Fe2 C37 91.84(13) . . ?
C57 Fe3 C66 77.86(14) . . ?
C57 Fe3 C69 77.83(14) . . ?
C57 Fe3 C71 103.91(14) . . ?
C57 Fe3 C83 101.00(15) . . ?
C69 Fe3 C66 155.69(14) . . ?
C69 Fe3 C71 91.74(14) . . ?
C69 Fe3 C83 89.56(13) . . ?
C71 Fe3 C66 93.99(14) . . ?
C79 Fe3 C57 178.61(16) . . ?
C79 Fe3 C66 101.92(14) . . ?
C79 Fe3 C69 102.39(14) . . ?
C79 Fe3 C71 77.47(16) . . ?
C79 Fe3 C83 77.64(16) . . ?
C83 Fe3 C66 95.13(13) . . ?
C83 Fe3 C71 154.77(15) . . ?
F1 P1 F3 90.03(14) . . ?
F1 P1 F4 176.9(2) . . ?
F1 P1 F5 89.11(19) . . ?
F1 P1 F6 90.67(14) . . ?
F2 P1 F1 93.8(2) . . ?
F2 P1 F3 89.66(13) . . ?
F2 P1 F4 89.27(19) . . ?
F2 P1 F5 177.1(2) . . ?
F2 P1 F6 90.98(15) . . ?
F3 P1 F6 179.02(15) . . ?
F4 P1 F3 89.68(13) . . ?
F4 P1 F6 89.58(13) . . ?
F5 P1 F3 90.01(14) . . ?
F5 P1 F4 87.81(18) . . ?
F5 P1 F6 89.31(15) . . ?
F7 P2 F10 178.23(13) . . ?
F7 P2 F11 89.08(13) . . ?
F7 P2 F12 89.65(13) . . ?
F8 P2 F7 91.03(14) . . ?
F8 P2 F10 90.19(15) . . ?
F8 P2 F11 179.34(13) . . ?
F8 P2 F12 90.02(13) . . ?
F9 P2 F7 90.59(12) . . ?
F9 P2 F8 90.45(13) . . ?
F9 P2 F10 90.69(13) . . ?
F9 P2 F11 90.20(13) . . ?
F9 P2 F12 179.47(15) . . ?
F10 P2 F11 89.69(14) . . ?
F12 P2 F10 89.06(13) . . ?
F12 P2 F11 89.33(12) . . ?
F13 P3 F14 93.47(18) . . ?
F13 P3 F16 177.51(18) . . ?
F13 P3 F17 87.82(19) . . ?
F13 P3 F18 88.76(14) . . ?
F14 P3 F18 90.95(13) . . ?
F15 P3 F13 90.65(15) . . ?
F15 P3 F14 90.15(15) . . ?
F15 P3 F16 91.44(15) . . ?
F15 P3 F17 89.57(16) . . ?
F15 P3 F18 178.78(15) . . ?
F16 P3 F14 87.88(15) . . ?
F16 P3 F18 89.13(15) . . ?
F17 P3 F14 178.69(16) . . ?
F17 P3 F16 90.85(17) . . ?
F17 P3 F18 89.33(15) . . ?
C11 N1 C2 115.7(3) . . ?
C12 N1 C2 133.3(3) . . ?
C12 N1 C11 111.0(3) . . ?
C11 N2 C13 111.0(3) . . ?
C11 N2 C14 125.5(3) . . ?
C13 N2 C14 123.5(3) . . ?
C7 N3 C6 115.2(3) . . ?
C7 N3 C8 110.2(3) . . ?
C8 N3 C6 134.2(3) . . ?
C7 N4 C9 111.5(3) . . ?
C7 N4 C10 125.3(3) . . ?
C9 N4 C10 123.2(3) . . ?
C15 N5 C16 125.9(3) . . ?
C15 N5 C17 111.4(3) . . ?
C17 N5 C16 122.7(3) . . ?
C15 N6 C18 111.7(3) . . ?
C15 N6 C20 115.2(3) . . ?
C18 N6 C20 133.0(3) . . ?
C25 N7 C24 114.7(3) . . ?
C25 N7 C27 112.0(3) . . ?
C27 N7 C24 133.1(3) . . ?
C25 N8 C26 110.3(3) . . ?
C25 N8 C28 125.7(3) . . ?
C26 N8 C28 123.9(3) . . ?
C49 N9 C48 114.3(3) . . ?
C50 N9 C48 132.4(3) . . ?
C50 N9 C49 112.7(3) . . ?
C49 N10 C51 112.2(3) . . ?
C49 N10 C52 122.8(3) . . ?
C51 N10 C52 124.8(3) . . ?
C53 N11 C44 115.3(3) . . ?
C56 N11 C44 132.9(3) . . ?
C56 N11 C53 111.8(3) . . ?
C53 N12 C54 126.5(3) . . ?
C53 N12 C55 110.4(3) . . ?
C55 N12 C54 122.9(3) . . ?
C35 N13 C34 133.4(3) . . ?
C37 N13 C34 115.4(3) . . ?
C37 N13 C35 111.2(3) . . ?
C36 N14 C38 124.1(3) . . ?
C37 N14 C36 111.1(3) . . ?
C37 N14 C38 124.6(3) . . ?
C39 N15 C30 133.0(3) . . ?
C39 N15 C41 112.2(3) . . ?
C41 N15 C30 114.7(3) . . ?
C40 N16 C42 125.0(3) . . ?
C41 N16 C40 110.3(3) . . ?
C41 N16 C42 124.6(3) . . ?
C63 N17 C62 132.6(3) . . ?
C66 N17 C62 115.7(3) . . ?
C66 N17 C63 111.7(3) . . ?
C64 N18 C65 123.1(3) . . ?
C66 N18 C64 112.2(3) . . ?
C66 N18 C65 124.7(3) . . ?
C67 N19 C58 132.9(3) . . ?
C69 N19 C58 115.1(3) . . ?
C69 N19 C67 112.0(3) . . ?
C68 N20 C70 123.7(3) . . ?
C69 N20 C68 110.4(3) . . ?
C69 N20 C70 125.8(3) . . ?
C71 N21 C73 110.8(4) . . ?
C71 N21 C74 115.3(3) . . ?
C73 N21 C74 133.7(4) . . ?
C03G N22 C72 122.5(4) . . ?
C71 N22 C03G 111.3(4) . . ?
C71 N22 C72 126.1(3) . . ?
C82 N23 C78 132.8(4) . . ?
C83 N23 C78 114.8(3) . . ?
C83 N23 C82 112.1(4) . . ?
C81 N24 C80 122.7(4) . . ?
C83 N24 C80 127.0(3) . . ?
C83 N24 C81 110.3(4) . . ?
C2 C1 Fe1 121.1(2) . . ?
C2 C1 C6 118.0(3) . . ?
C6 C1 Fe1 120.8(3) . . ?
C1 C2 N1 109.7(3) . . ?
C1 C2 C3 122.6(3) . . ?
C3 C2 N1 127.7(4) . . ?
C2 C3 H3 121.6 . . ?
C2 C3 C4 116.9(4) . . ?
C4 C3 H3 121.6 . . ?
N22 C03G H03G 126.6 . . ?
C73 C03G N22 106.8(4) . . ?
C73 C03G H03G 126.6 . . ?
C3 C4 H4 118.6 . . ?
C5 C4 C3 122.8(4) . . ?
C5 C4 H4 118.6 . . ?
C4 C5 H5 121.3 . . ?
C6 C5 C4 117.3(4) . . ?
C6 C5 H5 121.3 . . ?
C1 C6 N3 109.3(3) . . ?
C5 C6 N3 128.3(3) . . ?
C5 C6 C1 122.4(4) . . ?
N3 C7 Fe1 116.6(2) . . ?
N4 C7 Fe1 138.6(2) . . ?
N4 C7 N3 104.6(3) . . ?
N3 C8 H8 126.6 . . ?
C9 C8 N3 106.7(3) . . ?
C9 C8 H8 126.6 . . ?
N4 C9 H9 126.5 . . ?
C8 C9 N4 107.0(3) . . ?
C8 C9 H9 126.5 . . ?
N4 C10 H10A 109.5 . . ?
N4 C10 H10B 109.5 . . ?
N4 C10 H10C 109.5 . . ?
H10A C10 H10B 109.5 . . ?
H10A C10 H10C 109.5 . . ?
H10B C10 H10C 109.5 . . ?
N1 C11 Fe1 115.4(2) . . ?
N2 C11 Fe1 141.4(3) . . ?
N2 C11 N1 103.1(3) . . ?
N1 C12 H12 126.6 . . ?
C13 C12 N1 106.9(4) . . ?
C13 C12 H12 126.6 . . ?
N2 C13 H13 126.0 . . ?
C12 C13 N2 108.0(3) . . ?
C12 C13 H13 126.0 . . ?
N2 C14 H14A 109.5 . . ?
N2 C14 H14B 109.5 . . ?
N2 C14 H14C 109.5 . . ?
H14A C14 H14B 109.5 . . ?
H14A C14 H14C 109.5 . . ?
H14B C14 H14C 109.5 . . ?
N5 C15 Fe1 140.7(2) . . ?
N5 C15 N6 103.0(3) . . ?
N6 C15 Fe1 116.1(2) . . ?
N5 C16 H16A 109.5 . . ?
N5 C16 H16B 109.5 . . ?
N5 C16 H16C 109.5 . . ?
H16A C16 H16B 109.5 . . ?
H16A C16 H16C 109.5 . . ?
H16B C16 H16C 109.5 . . ?
N5 C17 H17 126.1 . . ?
C18 C17 N5 107.7(3) . . ?
C18 C17 H17 126.1 . . ?
N6 C18 H18 126.9 . . ?
C17 C18 N6 106.1(3) . . ?
C17 C18 H18 126.9 . . ?
C20 C19 Fe1 120.9(3) . . ?
C20 C19 C24 118.2(3) . . ?
C24 C19 Fe1 120.7(2) . . ?
C19 C20 N6 109.7(3) . . ?
C19 C20 C21 122.1(3) . . ?
C21 C20 N6 128.2(3) . . ?
C20 C21 H21 121.2 . . ?
C20 C21 C22 117.6(3) . . ?
C22 C21 H21 121.2 . . ?
C21 C22 H22 118.6 . . ?
C23 C22 C21 122.8(4) . . ?
C23 C22 H22 118.6 . . ?
C22 C23 H23 121.5 . . ?
C22 C23 C24 116.9(3) . . ?
C24 C23 H23 121.5 . . ?
C19 C24 N7 109.5(3) . . ?
C19 C24 C23 122.3(3) . . ?
C23 C24 N7 128.2(3) . . ?
N7 C25 Fe1 117.2(2) . . ?
N8 C25 Fe1 138.8(2) . . ?
N8 C25 N7 104.0(3) . . ?
N8 C26 H26 125.8 . . ?
C27 C26 N8 108.5(3) . . ?
C27 C26 H26 125.8 . . ?
N7 C27 H27 127.4 . . ?
C26 C27 N7 105.2(3) . . ?
C26 C27 H27 127.4 . . ?
N8 C28 H28A 109.5 . . ?
N8 C28 H28B 109.5 . . ?
N8 C28 H28C 109.5 . . ?
H28A C28 H28B 109.5 . . ?
H28A C28 H28C 109.5 . . ?
H28B C28 H28C 109.5 . . ?
C30 C29 Fe2 120.5(3) . . ?
C34 C29 Fe2 121.3(3) . . ?
C34 C29 C30 117.6(3) . . ?
C29 C30 N15 109.6(3) . . ?
C29 C30 C31 122.6(3) . . ?
C31 C30 N15 127.6(3) . . ?
C30 C31 H31 121.6 . . ?
C30 C31 C32 116.8(4) . . ?
C32 C31 H31 121.6 . . ?
C31 C32 H32 118.4 . . ?
C33 C32 C31 123.2(3) . . ?
C33 C32 H32 118.4 . . ?
C32 C33 H33 121.9 . . ?
C34 C33 C32 116.3(4) . . ?
C34 C33 H33 121.9 . . ?
C29 C34 N13 109.5(3) . . ?
C29 C34 C33 123.5(4) . . ?
C33 C34 N13 126.8(3) . . ?
N13 C35 H35 127.3 . . ?
C36 C35 N13 105.4(4) . . ?
C36 C35 H35 127.3 . . ?
N14 C36 H36 125.7 . . ?
C35 C36 N14 108.6(4) . . ?
C35 C36 H36 125.7 . . ?
N13 C37 Fe2 115.7(2) . . ?
N14 C37 Fe2 140.6(3) . . ?
N14 C37 N13 103.6(3) . . ?
N14 C38 H38A 109.5 . . ?
N14 C38 H38B 109.5 . . ?
N14 C38 H38C 109.5 . . ?
H38A C38 H38B 109.5 . . ?
H38A C38 H38C 109.5 . . ?
H38B C38 H38C 109.5 . . ?
N15 C39 H39 126.9 . . ?
C40 C39 N15 106.1(3) . . ?
C40 C39 H39 126.9 . . ?
N16 C40 H40 125.9 . . ?
C39 C40 N16 108.2(3) . . ?
C39 C40 H40 125.9 . . ?
N15 C41 Fe2 117.1(2) . . ?
N16 C41 Fe2 139.7(2) . . ?
N16 C41 N15 103.2(3) . . ?
N16 C42 H42A 109.5 . . ?
N16 C42 H42B 109.5 . . ?
N16 C42 H42C 109.5 . . ?
H42A C42 H42B 109.5 . . ?
H42A C42 H42C 109.5 . . ?
H42B C42 H42C 109.5 . . ?
C44 C43 Fe2 121.3(2) . . ?
C44 C43 C48 117.7(3) . . ?
C48 C43 Fe2 120.8(2) . . ?
C43 C44 N11 109.2(3) . . ?
C45 C44 N11 128.0(3) . . ?
C45 C44 C43 122.7(3) . . ?
C44 C45 H45 121.2 . . ?
C44 C45 C46 117.6(3) . . ?
C46 C45 H45 121.2 . . ?
C45 C46 H46 118.6 . . ?
C45 C46 C47 122.7(3) . . ?
C47 C46 H46 118.6 . . ?
C46 C47 H47 121.2 . . ?
C48 C47 C46 117.5(3) . . ?
C48 C47 H47 121.2 . . ?
C43 C48 N9 109.4(3) . . ?
C47 C48 N9 128.6(3) . . ?
C47 C48 C43 121.7(3) . . ?
N9 C49 Fe2 118.2(2) . . ?
N10 C49 Fe2 139.6(3) . . ?
N10 C49 N9 101.9(3) . . ?
N9 C50 H50 127.2 . . ?
C51 C50 N9 105.6(3) . . ?
C51 C50 H50 127.2 . . ?
N10 C51 H51 126.2 . . ?
C50 C51 N10 107.6(4) . . ?
C50 C51 H51 126.2 . . ?
N10 C52 H52A 109.5 . . ?
N10 C52 H52B 109.5 . . ?
N10 C52 H52C 109.5 . . ?
H52A C52 H52B 109.5 . . ?
H52A C52 H52C 109.5 . . ?
H52B C52 H52C 109.5 . . ?
N11 C53 Fe2 116.5(2) . . ?
N12 C53 Fe2 140.3(3) . . ?
N12 C53 N11 103.2(3) . . ?
N12 C54 H54A 109.5 . . ?
N12 C54 H54B 109.5 . . ?
N12 C54 H54C 109.5 . . ?
H54A C54 H54B 109.5 . . ?
H54A C54 H54C 109.5 . . ?
H54B C54 H54C 109.5 . . ?
N12 C55 H55 125.7 . . ?
C56 C55 N12 108.5(3) . . ?
C56 C55 H55 125.7 . . ?
N11 C56 H56 127.0 . . ?
C55 C56 N11 106.0(3) . . ?
C55 C56 H56 127.0 . . ?
C58 C57 Fe3 121.1(3) . . ?
C58 C57 C62 117.6(3) . . ?
C62 C57 Fe3 121.0(2) . . ?
C57 C58 N19 108.8(3) . . ?
C57 C58 C59 122.7(3) . . ?
C59 C58 N19 128.4(3) . . ?
C58 C59 H59 121.7 . . ?
C58 C59 C60 116.6(4) . . ?
C60 C59 H59 121.7 . . ?
C59 C60 H60 118.3 . . ?
C61 C60 C59 123.4(4) . . ?
C61 C60 H60 118.3 . . ?
C60 C61 H61 121.4 . . ?
C62 C61 C60 117.3(4) . . ?
C62 C61 H61 121.4 . . ?
C57 C62 N17 109.2(3) . . ?
C61 C62 N17 128.4(3) . . ?
C61 C62 C57 122.4(3) . . ?
N17 C63 H63 126.6 . . ?
C64 C63 N17 106.7(3) . . ?
C64 C63 H63 126.6 . . ?
N18 C64 H64 126.6 . . ?
C63 C64 N18 106.7(3) . . ?
C63 C64 H64 126.6 . . ?
N18 C65 H65A 109.5 . . ?
N18 C65 H65B 109.5 . . ?
N18 C65 H65C 109.5 . . ?
H65A C65 H65B 109.5 . . ?
H65A C65 H65C 109.5 . . ?
H65B C65 H65C 109.5 . . ?
N17 C66 Fe3 116.1(2) . . ?
N18 C66 Fe3 141.2(2) . . ?
N18 C66 N17 102.7(3) . . ?
N19 C67 H67 127.0 . . ?
C68 C67 N19 106.1(3) . . ?
C68 C67 H67 127.0 . . ?
N20 C68 H68 126.0 . . ?
C67 C68 N20 107.9(3) . . ?
C67 C68 H68 126.0 . . ?
N19 C69 Fe3 117.0(2) . . ?
N20 C69 Fe3 139.4(3) . . ?
N20 C69 N19 103.6(3) . . ?
N20 C70 H70A 109.5 . . ?
N20 C70 H70B 109.5 . . ?
N20 C70 H70C 109.5 . . ?
H70A C70 H70B 109.5 . . ?
H70A C70 H70C 109.5 . . ?
H70B C70 H70C 109.5 . . ?
N21 C71 Fe3 116.4(3) . . ?
N22 C71 Fe3 139.1(3) . . ?
N22 C71 N21 104.5(3) . . ?
N22 C72 H72A 109.5 . . ?
N22 C72 H72B 109.5 . . ?
N22 C72 H72C 109.5 . . ?
H72A C72 H72B 109.5 . . ?
H72A C72 H72C 109.5 . . ?
H72B C72 H72C 109.5 . . ?
N21 C73 H73 126.7 . . ?
C03G C73 N21 106.6(4) . . ?
C03G C73 H73 126.7 . . ?
N21 C74 C75 126.4(4) . . ?
C79 C74 N21 109.6(3) . . ?
C79 C74 C75 123.8(4) . . ?
C74 C75 H75 122.8 . . ?
C76 C75 C74 114.4(5) . . ?
C76 C75 H75 122.8 . . ?
C75 C76 H76 118.2 . . ?
C77 C76 C75 123.5(5) . . ?
C77 C76 H76 118.2 . . ?
C76 C77 H77 120.7 . . ?
C76 C77 C78 118.6(5) . . ?
C78 C77 H77 120.7 . . ?
C77 C78 N23 128.3(4) . . ?
C79 C78 N23 110.2(3) . . ?
C79 C78 C77 121.5(4) . . ?
C74 C79 Fe3 121.2(3) . . ?
C74 C79 C78 118.1(4) . . ?
C78 C79 Fe3 120.5(3) . . ?
N24 C80 H80A 109.5 . . ?
N24 C80 H80B 109.5 . . ?
N24 C80 H80C 109.5 . . ?
H80A C80 H80B 109.5 . . ?
H80A C80 H80C 109.5 . . ?
H80B C80 H80C 109.5 . . ?
N24 C81 H81 126.2 . . ?
C82 C81 N24 107.6(4) . . ?
C82 C81 H81 126.2 . . ?
N23 C82 H82 126.8 . . ?
C81 C82 N23 106.3(4) . . ?
C81 C82 H82 126.8 . . ?
N23 C83 Fe3 116.8(3) . . ?
N24 C83 Fe3 139.5(3) . . ?
N24 C83 N23 103.7(3) . . ?

loop_
_geom_bond_atom_site_label_1
_geom_bond_atom_site_label_2
_geom_bond_distance
_geom_bond_site_symmetry_2
_geom_bond_publ_flag
Fe1 C1 1.945(3) . ?
Fe1 C7 1.976(3) . ?
Fe1 C11 2.008(3) . ?
Fe1 C15 1.991(3) . ?
Fe1 C19 1.944(3) . ?
Fe1 C25 1.974(3) . ?
Fe2 C29 1.953(3) . ?
Fe2 C37 2.003(4) . ?
Fe2 C41 1.973(3) . ?
Fe2 C43 1.949(3) . ?
Fe2 C49 1.962(3) . ?
Fe2 C53 1.996(3) . ?
Fe3 C57 1.948(3) . ?
Fe3 C66 2.001(3) . ?
Fe3 C69 1.974(3) . ?
Fe3 C71 1.995(4) . ?
Fe3 C79 1.947(3) . ?
Fe3 C83 1.992(4) . ?
P1 F1 1.555(3) . ?
P1 F2 1.546(3) . ?
P1 F3 1.588(2) . ?
P1 F4 1.586(3) . ?
P1 F5 1.581(3) . ?
P1 F6 1.595(2) . ?
P2 F7 1.603(2) . ?
P2 F8 1.590(2) . ?
P2 F9 1.581(2) . ?
P2 F10 1.605(2) . ?
P2 F11 1.605(2) . ?
P2 F12 1.605(2) . ?
P3 F13 1.567(2) . ?
P3 F14 1.582(2) . ?
P3 F15 1.562(2) . ?
P3 F16 1.581(2) . ?
P3 F17 1.579(3) . ?
P3 F18 1.584(2) . ?
N1 C2 1.425(4) . ?
N1 C11 1.379(4) . ?
N1 C12 1.374(5) . ?
N2 C11 1.355(4) . ?
N2 C13 1.376(5) . ?
N2 C14 1.470(5) . ?
N3 C6 1.415(4) . ?
N3 C7 1.385(4) . ?
N3 C8 1.392(4) . ?
N4 C7 1.329(4) . ?
N4 C9 1.399(4) . ?
N4 C10 1.460(4) . ?
N5 C15 1.357(4) . ?
N5 C16 1.461(4) . ?
N5 C17 1.387(4) . ?
N6 C15 1.377(4) . ?
N6 C18 1.388(4) . ?
N6 C20 1.425(4) . ?
N7 C24 1.425(4) . ?
N7 C25 1.369(4) . ?
N7 C27 1.377(4) . ?
N8 C25 1.353(4) . ?
N8 C26 1.380(4) . ?
N8 C28 1.446(4) . ?
N9 C48 1.406(4) . ?
N9 C49 1.381(4) . ?
N9 C50 1.375(4) . ?
N10 C49 1.353(4) . ?
N10 C51 1.379(5) . ?
N10 C52 1.480(5) . ?
N11 C44 1.428(4) . ?
N11 C53 1.376(4) . ?
N11 C56 1.366(4) . ?
N12 C53 1.354(4) . ?
N12 C54 1.462(4) . ?
N12 C55 1.377(4) . ?
N13 C34 1.429(4) . ?
N13 C35 1.391(5) . ?
N13 C37 1.385(4) . ?
N14 C36 1.380(5) . ?
N14 C37 1.342(4) . ?
N14 C38 1.464(4) . ?
N15 C30 1.422(4) . ?
N15 C39 1.369(4) . ?
N15 C41 1.373(4) . ?
N16 C40 1.385(4) . ?
N16 C41 1.367(4) . ?
N16 C42 1.458(4) . ?
N17 C62 1.422(4) . ?
N17 C63 1.382(4) . ?
N17 C66 1.381(4) . ?
N18 C64 1.395(4) . ?
N18 C65 1.460(4) . ?
N18 C66 1.348(4) . ?
N19 C58 1.434(4) . ?
N19 C67 1.380(4) . ?
N19 C69 1.373(4) . ?
N20 C68 1.404(4) . ?
N20 C69 1.349(4) . ?
N20 C70 1.450(5) . ?
N21 C71 1.368(4) . ?
N21 C73 1.389(5) . ?
N21 C74 1.420(5) . ?
N22 C03G 1.385(5) . ?
N22 C71 1.354(4) . ?
N22 C72 1.454(5) . ?
N23 C78 1.414(5) . ?
N23 C82 1.373(5) . ?
N23 C83 1.372(4) . ?
N24 C80 1.450(5) . ?
N24 C81 1.400(5) . ?
N24 C83 1.359(5) . ?
C1 C2 1.378(5) . ?
C1 C6 1.391(4) . ?
C2 C3 1.390(5) . ?
C3 H3 0.9500 . ?
C3 C4 1.396(6) . ?
C03G H03G 0.9500 . ?
C03G C73 1.354(6) . ?
C4 H4 0.9500 . ?
C4 C5 1.389(6) . ?
C5 H5 0.9500 . ?
C5 C6 1.381(5) . ?
C8 H8 0.9500 . ?
C8 C9 1.338(5) . ?
C9 H9 0.9500 . ?
C10 H10A 0.9800 . ?
C10 H10B 0.9800 . ?
C10 H10C 0.9800 . ?
C12 H12 0.9500 . ?
C12 C13 1.318(6) . ?
C13 H13 0.9500 . ?
C14 H14A 0.9800 . ?
C14 H14B 0.9800 . ?
C14 H14C 0.9800 . ?
C16 H16A 0.9800 . ?
C16 H16B 0.9800 . ?
C16 H16C 0.9800 . ?
C17 H17 0.9500 . ?
C17 C18 1.330(5) . ?
C18 H18 0.9500 . ?
C19 C20 1.380(4) . ?
C19 C24 1.383(4) . ?
C20 C21 1.384(5) . ?
C21 H21 0.9500 . ?
C21 C22 1.388(5) . ?
C22 H22 0.9500 . ?
C22 C23 1.386(5) . ?
C23 H23 0.9500 . ?
C23 C24 1.393(5) . ?
C26 H26 0.9500 . ?
C26 C27 1.346(5) . ?
C27 H27 0.9500 . ?
C28 H28A 0.9800 . ?
C28 H28B 0.9800 . ?
C28 H28C 0.9800 . ?
C29 C30 1.378(5) . ?
C29 C34 1.373(5) . ?
C30 C31 1.388(5) . ?
C31 H31 0.9500 . ?
C31 C32 1.389(5) . ?
C32 H32 0.9500 . ?
C32 C33 1.387(5) . ?
C33 H33 0.9500 . ?
C33 C34 1.386(5) . ?
C35 H35 0.9500 . ?
C35 C36 1.333(5) . ?
C36 H36 0.9500 . ?
C38 H38A 0.9800 . ?
C38 H38B 0.9800 . ?
C38 H38C 0.9800 . ?
C39 H39 0.9500 . ?
C39 C40 1.334(5) . ?
C40 H40 0.9500 . ?
C42 H42A 0.9800 . ?
C42 H42B 0.9800 . ?
C42 H42C 0.9800 . ?
C43 C44 1.384(4) . ?
C43 C48 1.397(4) . ?
C44 C45 1.379(4) . ?
C45 H45 0.9500 . ?
C45 C46 1.382(5) . ?
C46 H46 0.9500 . ?
C46 C47 1.390(5) . ?
C47 H47 0.9500 . ?
C47 C48 1.390(4) . ?
C50 H50 0.9500 . ?
C50 C51 1.337(5) . ?
C51 H51 0.9500 . ?
C52 H52A 0.9800 . ?
C52 H52B 0.9800 . ?
C52 H52C 0.9800 . ?
C54 H54A 0.9800 . ?
C54 H54B 0.9800 . ?
C54 H54C 0.9800 . ?
C55 H55 0.9500 . ?
C55 C56 1.326(5) . ?
C56 H56 0.9500 . ?
C57 C58 1.383(4) . ?
C57 C62 1.396(5) . ?
C58 C59 1.384(5) . ?
C59 H59 0.9500 . ?
C59 C60 1.394(6) . ?
C60 H60 0.9500 . ?
C60 C61 1.382(5) . ?
C61 H61 0.9500 . ?
C61 C62 1.376(5) . ?
C63 H63 0.9500 . ?
C63 C64 1.333(5) . ?
C64 H64 0.9500 . ?
C65 H65A 0.9800 . ?
C65 H65B 0.9800 . ?
C65 H65C 0.9800 . ?
C67 H67 0.9500 . ?
C67 C68 1.324(5) . ?
C68 H68 0.9500 . ?
C70 H70A 0.9800 . ?
C70 H70B 0.9800 . ?
C70 H70C 0.9800 . ?
C72 H72A 0.9800 . ?
C72 H72B 0.9800 . ?
C72 H72C 0.9800 . ?
C73 H73 0.9500 . ?
C74 C75 1.421(6) . ?
C74 C79 1.373(5) . ?
C75 H75 0.9500 . ?
C75 C76 1.403(7) . ?
C76 H76 0.9500 . ?
C76 C77 1.378(7) . ?
C77 H77 0.9500 . ?
C77 C78 1.388(5) . ?
C78 C79 1.384(5) . ?
C80 H80A 0.9800 . ?
C80 H80B 0.9800 . ?
C80 H80C 0.9800 . ?
C81 H81 0.9500 . ?
C81 C82 1.338(6) . ?
C82 H82 0.9500 . ?

loop_
_geom_torsion_atom_site_label_1
_geom_torsion_atom_site_label_2
_geom_torsion_atom_site_label_3
_geom_torsion_atom_site_label_4
_geom_torsion
_geom_torsion_site_symmetry_1
_geom_torsion_site_symmetry_2
_geom_torsion_site_symmetry_3
_geom_torsion_site_symmetry_4
_geom_torsion_publ_flag
Fe1 C1 C2 N1 0.7(4) . . . . ?
Fe1 C1 C2 C3 -178.3(3) . . . . ?
Fe1 C1 C6 N3 -2.1(4) . . . . ?
Fe1 C1 C6 C5 178.2(3) . . . . ?
Fe1 C19 C20 N6 2.5(4) . . . . ?
Fe1 C19 C20 C21 -176.6(3) . . . . ?
Fe1 C19 C24 N7 -2.6(4) . . . . ?
Fe1 C19 C24 C23 177.2(3) . . . . ?
Fe2 C29 C30 N15 6.7(4) . . . . ?
Fe2 C29 C30 C31 -170.1(3) . . . . ?
Fe2 C29 C34 N13 -5.5(4) . . . . ?
Fe2 C29 C34 C33 170.0(3) . . . . ?
Fe2 C43 C44 N11 1.9(4) . . . . ?
Fe2 C43 C44 C45 -176.9(3) . . . . ?
Fe2 C43 C48 N9 0.8(4) . . . . ?
Fe2 C43 C48 C47 175.8(3) . . . . ?
Fe3 C57 C58 N19 -3.2(4) . . . . ?
Fe3 C57 C58 C59 175.5(3) . . . . ?
Fe3 C57 C62 N17 3.9(4) . . . . ?
Fe3 C57 C62 C61 -175.2(3) . . . . ?
N1 C2 C3 C4 -179.6(3) . . . . ?
N1 C12 C13 N2 0.7(5) . . . . ?
N3 C8 C9 N4 0.6(4) . . . . ?
N5 C17 C18 N6 0.3(4) . . . . ?
N6 C20 C21 C22 -179.1(4) . . . . ?
N8 C26 C27 N7 -0.4(5) . . . . ?
N9 C50 C51 N10 -1.6(6) . . . . ?
N11 C44 C45 C46 -177.3(3) . . . . ?
N12 C55 C56 N11 -0.5(4) . . . . ?
N13 C35 C36 N14 -0.4(5) . . . . ?
N15 C30 C31 C32 -177.1(4) . . . . ?
N15 C39 C40 N16 -0.2(4) . . . . ?
N17 C63 C64 N18 0.2(4) . . . . ?
N19 C58 C59 C60 177.6(4) . . . . ?
N19 C67 C68 N20 0.3(4) . . . . ?
N21 C74 C75 C76 -178.0(4) . . . . ?
N21 C74 C79 Fe3 1.5(4) . . . . ?
N21 C74 C79 C78 176.9(3) . . . . ?
N22 C03G C73 N21 0.2(5) . . . . ?
N23 C78 C79 Fe3 -1.1(4) . . . . ?
N23 C78 C79 C74 -176.5(3) . . . . ?
N24 C81 C82 N23 0.0(4) . . . . ?
C1 C2 C3 C4 -0.8(5) . . . . ?
C2 N1 C11 Fe1 -3.7(4) . . . . ?
C2 N1 C11 N2 179.6(3) . . . . ?
C2 N1 C12 C13 -179.9(4) . . . . ?
C2 C1 C6 N3 179.6(3) . . . . ?
C2 C1 C6 C5 0.0(5) . . . . ?
C2 C3 C4 C5 1.7(6) . . . . ?
C3 C4 C5 C6 -1.7(6) . . . . ?
C03G N22 C71 Fe3 -177.4(3) . . . . ?
C03G N22 C71 N21 0.6(4) . . . . ?
C4 C5 C6 N3 -178.7(3) . . . . ?
C4 C5 C6 C1 0.8(5) . . . . ?
C6 N3 C7 Fe1 1.0(3) . . . . ?
C6 N3 C7 N4 -174.6(3) . . . . ?
C6 N3 C8 C9 172.1(3) . . . . ?
C6 C1 C2 N1 179.0(3) . . . . ?
C6 C1 C2 C3 0.0(5) . . . . ?
C7 N3 C6 C1 0.6(4) . . . . ?
C7 N3 C6 C5 -179.8(3) . . . . ?
C7 N3 C8 C9 0.3(4) . . . . ?
C7 N4 C9 C8 -1.3(4) . . . . ?
C8 N3 C6 C1 -170.9(3) . . . . ?
C8 N3 C6 C5 8.7(6) . . . . ?
C8 N3 C7 Fe1 174.6(2) . . . . ?
C8 N3 C7 N4 -1.1(3) . . . . ?
C9 N4 C7 Fe1 -172.7(3) . . . . ?
C9 N4 C7 N3 1.5(3) . . . . ?
C10 N4 C7 Fe1 3.8(5) . . . . ?
C10 N4 C7 N3 178.0(3) . . . . ?
C10 N4 C9 C8 -177.9(3) . . . . ?
C11 N1 C2 C1 2.0(4) . . . . ?
C11 N1 C2 C3 -179.1(3) . . . . ?
C11 N1 C12 C13 -0.4(4) . . . . ?
C11 N2 C13 C12 -0.8(5) . . . . ?
C12 N1 C2 C1 -178.6(4) . . . . ?
C12 N1 C2 C3 0.3(6) . . . . ?
C12 N1 C11 Fe1 176.7(2) . . . . ?
C12 N1 C11 N2 0.0(4) . . . . ?
C13 N2 C11 Fe1 -174.8(3) . . . . ?
C13 N2 C11 N1 0.5(4) . . . . ?
C14 N2 C11 Fe1 6.3(6) . . . . ?
C14 N2 C11 N1 -178.5(3) . . . . ?
C14 N2 C13 C12 178.2(3) . . . . ?
C15 N5 C17 C18 -0.7(4) . . . . ?
C15 N6 C18 C17 0.2(4) . . . . ?
C15 N6 C20 C19 -0.6(4) . . . . ?
C15 N6 C20 C21 178.3(4) . . . . ?
C16 N5 C15 Fe1 4.4(6) . . . . ?
C16 N5 C15 N6 179.8(3) . . . . ?
C16 N5 C17 C18 -179.7(3) . . . . ?
C17 N5 C15 Fe1 -174.6(3) . . . . ?
C17 N5 C15 N6 0.8(4) . . . . ?
C18 N6 C15 Fe1 176.1(2) . . . . ?
C18 N6 C15 N5 -0.6(4) . . . . ?
C18 N6 C20 C19 -177.3(4) . . . . ?
C18 N6 C20 C21 1.6(7) . . . . ?
C19 C20 C21 C22 -0.2(6) . . . . ?
C20 N6 C15 Fe1 -1.3(4) . . . . ?
C20 N6 C15 N5 -178.0(3) . . . . ?
C20 N6 C18 C17 177.0(4) . . . . ?
C20 C19 C24 N7 -178.8(3) . . . . ?
C20 C19 C24 C23 0.9(5) . . . . ?
C20 C21 C22 C23 0.3(7) . . . . ?
C21 C22 C23 C24 0.3(7) . . . . ?
C22 C23 C24 N7 178.8(4) . . . . ?
C22 C23 C24 C19 -0.9(6) . . . . ?
C24 N7 C25 Fe1 4.6(4) . . . . ?
C24 N7 C25 N8 -173.7(3) . . . . ?
C24 N7 C27 C26 173.3(4) . . . . ?
C24 C19 C20 N6 178.7(3) . . . . ?
C24 C19 C20 C21 -0.3(5) . . . . ?
C25 N7 C24 C19 -1.3(4) . . . . ?
C25 N7 C24 C23 179.0(4) . . . . ?
C25 N7 C27 C26 -0.6(5) . . . . ?
C25 N8 C26 C27 1.3(5) . . . . ?
C26 N8 C25 Fe1 -179.3(3) . . . . ?
C26 N8 C25 N7 -1.6(4) . . . . ?
C27 N7 C24 C19 -175.1(4) . . . . ?
C27 N7 C24 C23 5.2(7) . . . . ?
C27 N7 C25 Fe1 179.7(3) . . . . ?
C27 N7 C25 N8 1.4(4) . . . . ?
C28 N8 C25 Fe1 -2.9(6) . . . . ?
C28 N8 C25 N7 174.8(3) . . . . ?
C28 N8 C26 C27 -175.2(3) . . . . ?
C29 C30 C31 C32 -0.9(6) . . . . ?
C30 N15 C39 C40 -174.8(4) . . . . ?
C30 N15 C41 Fe2 -3.1(4) . . . . ?
C30 N15 C41 N16 175.9(3) . . . . ?
C30 C29 C34 N13 -176.1(3) . . . . ?
C30 C29 C34 C33 -0.6(5) . . . . ?
C30 C31 C32 C33 1.2(6) . . . . ?
C31 C32 C33 C34 -1.2(6) . . . . ?
C32 C33 C34 N13 175.7(4) . . . . ?
C32 C33 C34 C29 0.9(6) . . . . ?
C34 N13 C35 C36 -177.4(4) . . . . ?
C34 N13 C37 Fe2 -0.6(4) . . . . ?
C34 N13 C37 N14 178.3(3) . . . . ?
C34 C29 C30 N15 177.4(3) . . . . ?
C34 C29 C30 C31 0.6(5) . . . . ?
C35 N13 C34 C29 -178.9(4) . . . . ?
C35 N13 C34 C33 5.7(7) . . . . ?
C35 N13 C37 Fe2 -178.6(3) . . . . ?
C35 N13 C37 N14 0.3(4) . . . . ?
C36 N14 C37 Fe2 177.9(3) . . . . ?
C36 N14 C37 N13 -0.5(4) . . . . ?
C37 N13 C34 C29 3.7(4) . . . . ?
C37 N13 C34 C33 -171.7(4) . . . . ?
C37 N13 C35 C36 0.1(5) . . . . ?
C37 N14 C36 C35 0.6(5) . . . . ?
C38 N14 C36 C35 176.5(4) . . . . ?
C38 N14 C37 Fe2 2.0(6) . . . . ?
C38 N14 C37 N13 -176.4(3) . . . . ?
C39 N15 C30 C29 172.8(4) . . . . ?
C39 N15 C30 C31 -10.6(6) . . . . ?
C39 N15 C41 Fe2 -179.1(2) . . . . ?
C39 N15 C41 N16 -0.1(4) . . . . ?
C40 N16 C41 Fe2 178.6(3) . . . . ?
C40 N16 C41 N15 -0.1(4) . . . . ?
C41 N15 C30 C29 -2.1(4) . . . . ?
C41 N15 C30 C31 174.6(3) . . . . ?
C41 N15 C39 C40 0.2(4) . . . . ?
C41 N16 C40 C39 0.2(4) . . . . ?
C42 N16 C40 C39 177.4(3) . . . . ?
C42 N16 C41 Fe2 1.4(5) . . . . ?
C42 N16 C41 N15 -177.3(3) . . . . ?
C43 C44 C45 C46 1.2(5) . . . . ?
C44 N11 C53 Fe2 -0.9(4) . . . . ?
C44 N11 C53 N12 179.7(3) . . . . ?
C44 N11 C56 C55 -179.7(3) . . . . ?
C44 C43 C48 N9 -175.3(3) . . . . ?
C44 C43 C48 C47 -0.4(5) . . . . ?
C44 C45 C46 C47 -0.6(6) . . . . ?
C45 C46 C47 C48 -0.4(6) . . . . ?
C46 C47 C48 N9 174.8(3) . . . . ?
C46 C47 C48 C43 0.9(5) . . . . ?
C48 N9 C49 Fe2 -2.5(4) . . . . ?
C48 N9 C49 N10 172.1(3) . . . . ?
C48 N9 C50 C51 -169.4(4) . . . . ?
C48 C43 C44 N11 178.0(3) . . . . ?
C48 C43 C44 C45 -0.8(5) . . . . ?
C49 N9 C48 C43 1.0(4) . . . . ?
C49 N9 C48 C47 -173.5(4) . . . . ?
C49 N9 C50 C51 1.2(5) . . . . ?
C49 N10 C51 C50 1.6(6) . . . . ?
C50 N9 C48 C43 171.4(4) . . . . ?
C50 N9 C48 C47 -3.1(7) . . . . ?
C50 N9 C49 Fe2 -174.8(3) . . . . ?
C50 N9 C49 N10 -0.2(5) . . . . ?
C51 N10 C49 Fe2 171.8(4) . . . . ?
C51 N10 C49 N9 -0.9(5) . . . . ?
C52 N10 C49 Fe2 -3.1(8) . . . . ?
C52 N10 C49 N9 -175.7(5) . . . . ?
C52 N10 C51 C50 176.4(5) . . . . ?
C53 N11 C44 C43 -0.6(4) . . . . ?
C53 N11 C44 C45 178.1(3) . . . . ?
C53 N11 C56 C55 0.8(4) . . . . ?
C53 N12 C55 C56 0.0(4) . . . . ?
C54 N12 C53 Fe2 5.9(6) . . . . ?
C54 N12 C53 N11 -174.9(3) . . . . ?
C54 N12 C55 C56 175.5(3) . . . . ?
C55 N12 C53 Fe2 -178.8(3) . . . . ?
C55 N12 C53 N11 0.4(4) . . . . ?
C56 N11 C44 C43 179.9(3) . . . . ?
C56 N11 C44 C45 -1.4(6) . . . . ?
C56 N11 C53 Fe2 178.7(2) . . . . ?
C56 N11 C53 N12 -0.7(4) . . . . ?
C57 C58 C59 C60 -0.9(6) . . . . ?
C58 N19 C67 C68 -177.7(4) . . . . ?
C58 N19 C69 Fe3 -1.5(4) . . . . ?
C58 N19 C69 N20 177.9(3) . . . . ?
C58 C57 C62 N17 178.7(3) . . . . ?
C58 C57 C62 C61 -0.4(5) . . . . ?
C58 C59 C60 C61 0.7(7) . . . . ?
C59 C60 C61 C62 -0.4(7) . . . . ?
C60 C61 C62 N17 -178.7(4) . . . . ?
C60 C61 C62 C57 0.2(6) . . . . ?
C62 N17 C63 C64 -179.3(3) . . . . ?
C62 N17 C66 Fe3 -0.7(4) . . . . ?
C62 N17 C66 N18 179.4(3) . . . . ?
C62 C57 C58 N19 -178.0(3) . . . . ?
C62 C57 C58 C59 0.7(6) . . . . ?
C63 N17 C62 C57 177.3(3) . . . . ?
C63 N17 C62 C61 -3.7(6) . . . . ?
C63 N17 C66 Fe3 180.0(2) . . . . ?
C63 N17 C66 N18 0.1(4) . . . . ?
C64 N18 C66 Fe3 -179.8(3) . . . . ?
C64 N18 C66 N17 0.0(4) . . . . ?
C65 N18 C64 C63 -177.9(3) . . . . ?
C65 N18 C66 Fe3 -2.1(6) . . . . ?
C65 N18 C66 N17 177.8(3) . . . . ?
C66 N17 C62 C57 -1.9(4) . . . . ?
C66 N17 C62 C61 177.2(4) . . . . ?
C66 N17 C63 C64 -0.2(4) . . . . ?
C66 N18 C64 C63 -0.1(4) . . . . ?
C67 N19 C58 C57 -179.6(3) . . . . ?
C67 N19 C58 C59 1.8(6) . . . . ?
C67 N19 C69 Fe3 -179.6(2) . . . . ?
C67 N19 C69 N20 -0.1(4) . . . . ?
C68 N20 C69 Fe3 179.6(3) . . . . ?
C68 N20 C69 N19 0.3(4) . . . . ?
C69 N19 C58 C57 2.9(4) . . . . ?
C69 N19 C58 C59 -175.7(4) . . . . ?
C69 N19 C67 C68 -0.1(4) . . . . ?
C69 N20 C68 C67 -0.4(5) . . . . ?
C70 N20 C68 C67 175.8(4) . . . . ?
C70 N20 C69 Fe3 3.5(6) . . . . ?
C70 N20 C69 N19 -175.8(4) . . . . ?
C71 N21 C73 C03G 0.2(5) . . . . ?
C71 N21 C74 C75 173.3(4) . . . . ?
C71 N21 C74 C79 -2.3(4) . . . . ?
C71 N22 C03G C73 -0.5(5) . . . . ?
C72 N22 C03G C73 -178.0(4) . . . . ?
C72 N22 C71 Fe3 0.0(6) . . . . ?
C72 N22 C71 N21 177.9(3) . . . . ?
C73 N21 C71 Fe3 178.1(3) . . . . ?
C73 N21 C71 N22 -0.5(4) . . . . ?
C73 N21 C74 C75 -1.5(7) . . . . ?
C73 N21 C74 C79 -177.0(4) . . . . ?
C74 N21 C71 Fe3 2.1(4) . . . . ?
C74 N21 C71 N22 -176.4(3) . . . . ?
C74 N21 C73 C03G 175.1(4) . . . . ?
C74 C75 C76 C77 2.4(7) . . . . ?
C75 C74 C79 Fe3 -174.1(3) . . . . ?
C75 C74 C79 C78 1.3(6) . . . . ?
C75 C76 C77 C78 0.0(7) . . . . ?
C76 C77 C78 N23 175.5(4) . . . . ?
C76 C77 C78 C79 -2.1(6) . . . . ?
C77 C78 C79 Fe3 176.9(3) . . . . ?
C77 C78 C79 C74 1.5(5) . . . . ?
C78 N23 C82 C81 -174.1(4) . . . . ?
C78 N23 C83 Fe3 -1.8(4) . . . . ?
C78 N23 C83 N24 175.5(3) . . . . ?
C79 C74 C75 C76 -3.1(6) . . . . ?
C80 N24 C81 C82 178.3(3) . . . . ?
C80 N24 C83 Fe3 -2.0(6) . . . . ?
C80 N24 C83 N23 -178.4(3) . . . . ?
C81 N24 C83 Fe3 175.7(3) . . . . ?
C81 N24 C83 N23 -0.6(4) . . . . ?
C82 N23 C78 C77 -2.5(6) . . . . ?
C82 N23 C78 C79 175.3(4) . . . . ?
C82 N23 C83 Fe3 -176.7(2) . . . . ?
C82 N23 C83 N24 0.6(4) . . . . ?
C83 N23 C78 C77 -176.0(4) . . . . ?
C83 N23 C78 C79 1.8(4) . . . . ?
C83 N23 C82 C81 -0.4(4) . . . . ?
C83 N24 C81 C82 0.4(4) . . . . ?

loop_
_smtbx_masks_void_nr
_smtbx_masks_void_average_x
_smtbx_masks_void_average_y
_smtbx_masks_void_average_z
_smtbx_masks_void_volume
_smtbx_masks_void_count_electrons
_smtbx_masks_void_content
1 -0.592 -0.649 -0.103 3322.6 106.8 ?
2 0.133 0.192 0.150 0.0 0.0 ?
3 0.133 0.308 0.650 0.0 0.0 ?
4 0.230 0.717 0.200 0.0 0.0 ?
5 0.230 0.725 0.208 0.0 0.0 ?
6 0.230 0.775 0.708 0.0 0.0 ?
7 0.230 0.783 0.700 0.0 0.0 ?
8 0.341 0.117 0.108 0.0 0.0 ?
9 0.341 0.383 0.608 0.0 0.0 ?
10 0.481 0.742 0.392 0.0 0.0 ?
11 0.481 0.758 0.892 0.0 0.0 ?
12 0.519 0.242 0.108 0.0 0.0 ?
13 0.519 0.258 0.608 0.0 0.0 ?
14 0.659 0.617 0.392 0.0 0.0 ?
15 0.659 0.883 0.892 0.0 0.0 ?
16 0.770 0.217 0.300 0.0 0.0 ?
17 0.770 0.225 0.292 0.0 0.0 ?
18 0.770 0.275 0.792 0.0 0.0 ?
19 0.770 0.283 0.800 0.0 0.0 ?
20 0.867 0.692 0.350 0.0 0.0 ?
21 0.867 0.808 0.850 0.0 0.0 ?
